data_1531165
loop_
_publ_author_name
'Brinks, H.W.'
'Yartys', V.A.'
'Hauback, B.C.'
'Ouladdiaf, B.'
'Fjellvag, H.'

_publ_section_title
;
 The magnetic structure of Tb Ni Si D1.78
;
_journal_name_full 'Journal of Alloys Compd.'
_journal_page_first 62
_journal_page_last 66
_journal_volume 340
_journal_year 2002
_chemical_formula_sum 'D1.78 Ni Si Tb'
_chemical_name_systematic 'Tb Ni Si D1.78'
_space_group_IT_number 62
_symmetry_space_group_name_Hall '-P 2ac 2n'
_symmetry_space_group_name_H-M 'P n m a'
_cell_angle_alpha 90
_cell_angle_beta 90
_cell_angle_gamma 90
_cell_formula_units_Z 4
_cell_length_a 7.9505
_cell_length_b 4.02502
_cell_length_c 6.9823
_cell_volume 223.440
_citation_journal_id_ASTM JALCEU
_cod_data_source_file Brinks_JALCEU_2002_509.cif
_cod_data_source_block D1.78Ni1Si1Tb1
_cod_original_cell_volume 223.44
_cod_original_formula_sum 'D1.78 Ni1 Si1 Tb1'
_cod_database_code 1531165

loop_
_symmetry_equiv_pos_as_xyz
x,y,z
-x+1/2,-y,z+1/2
x+1/2,-y+1/2,-z+1/2
-x,y+1/2,-z
-x,-y,-z
x-1/2,y,-z-1/2
-x-1/2,y-1/2,z-1/2
x,-y-1/2,z

loop_
_atom_site_label
_atom_site_type_symbol
_atom_site_fract_x
_atom_site_fract_y
_atom_site_fract_z
_atom_site_occupancy
_atom_site_U_iso_or_equiv
D1 D 0.9632 0.25 0.085 0.89 0.0
Tb1 Tb -0.0083 0.25 0.7515 1 0.0
Si1 Si 0.244 0.25 0.082 1 0.0
D2 D 0.5535 0.25 0.084 0.89 0.0
Ni1 Ni 0.2483 0.25 0.418 1 0.0
